data_7101280
loop_
_publ_author_name
'Wood, Mark E.'
'Penny, Mark J.'
'Steere, Jenny S.'
'Horton, Peter N.'
'Light, Mark E.'
'Hursthouse, Michael B.'

_publ_section_title
;
 A general route to protected quaternary \a-amino acids from \b-amino alcohols
 via a stereocontrolled radical approach
;
_journal_coden_ASTM CHCOFS
_journal_issue 28
_journal_name_full
;
 Chemical Communications (Cambridge, United Kingdom)
;
_journal_page_first 2983
_journal_page_last 2985
_journal_paper_doi 10.1039/b604123j
_journal_year 2006
_chemical_absolute_configuration syn
_chemical_compound_source 'ME Wood'
_chemical_formula_sum 'C18 H24 N2 O2'
_chemical_formula_weight 300.39
_space_group_IT_number 19
_symmetry_cell_setting orthorhombic
_symmetry_space_group_name_Hall 'P 2ac 2ab'
_symmetry_space_group_name_H-M 'P 21 21 21'
_atom_sites_solution_hydrogens geom
_atom_sites_solution_primary direct
_atom_sites_solution_secondary difmap
_audit_creation_method SHELXL-97
_cell_angle_alpha 90.00
_cell_angle_beta 90.00
_cell_angle_gamma 90.00
_cell_formula_units_Z 4
_cell_length_a 7.6733(6)
_cell_length_b 13.630(2)
_cell_length_c 15.8871(19)
_cell_measurement_reflns_used 10893
_cell_measurement_temperature 120(2)
_cell_measurement_theta_max 27.48
_cell_measurement_theta_min 2.91
_cell_volume 1661.6(3)
_computing_cell_refinement 'DENZO (Otwinowski & Minor, 1997) & COLLECT (Hooft, R.W.W., 1998)'
_computing_data_collection 'COLLECT (Hooft, R.W.W., 1998)'
_computing_data_reduction 'DENZO (Otwinowski & Minor, 1997) & COLLECT (Hooft, R.W.W., 1998)'
_computing_molecular_graphics 'CAMERON (Watkin, et al., 1993)'
_computing_publication_material 'WINGX (Farrugia, 1998)'
_computing_structure_refinement 'SHELXL-97 (Sheldrick, 1997)'
_computing_structure_solution 'SHELXS-97 (Sheldrick, 1997)'
_diffrn_ambient_temperature 120(2)
_diffrn_detector_area_resol_mean 9.091
_diffrn_measured_fraction_theta_full 0.996
_diffrn_measured_fraction_theta_max 0.996
_diffrn_measurement_device_type 'Bruker-Nonius CCD camera on \k-goniostat'
_diffrn_measurement_method '\f & \w scans to fill the asymmetric unit'
_diffrn_radiation_monochromator graphite
_diffrn_radiation_source 'Bruker Nonius FR591 Rotating Anode'
_diffrn_radiation_type MoK\a
_diffrn_radiation_wavelength 0.71073
_diffrn_reflns_av_R_equivalents 0.0345
_diffrn_reflns_av_sigmaI/netI 0.0262
_diffrn_reflns_limit_h_max 9
_diffrn_reflns_limit_h_min -9
_diffrn_reflns_limit_k_max 11
_diffrn_reflns_limit_k_min -16
_diffrn_reflns_limit_l_max 18
_diffrn_reflns_limit_l_min -18
_diffrn_reflns_number 9839
_diffrn_reflns_theta_full 25.02
_diffrn_reflns_theta_max 25.02
_diffrn_reflns_theta_min 2.95
_exptl_absorpt_coefficient_mu 0.079
_exptl_absorpt_correction_T_max 0.9768
_exptl_absorpt_correction_T_min 0.9693
_exptl_absorpt_correction_type multi-scan
_exptl_absorpt_process_details
;
SADABS V2.10 (Sheldrick, G.M., 2003)
;
_exptl_crystal_colour Colourless
_exptl_crystal_density_diffrn 1.201
_exptl_crystal_density_method 'not measured'
_exptl_crystal_description 'Cut Block'
_exptl_crystal_F_000 648
_exptl_crystal_size_max 0.40
_exptl_crystal_size_mid 0.30
_exptl_crystal_size_min 0.30
_refine_diff_density_max 0.137
_refine_diff_density_min -0.133
_refine_diff_density_rms 0.031
_refine_ls_extinction_coef 0.032(3)
_refine_ls_extinction_expression Fc^*^=kFc[1+0.001xFc^2^\l^3^/sin(2\q)]^-1/4^
_refine_ls_extinction_method SHELXL
_refine_ls_goodness_of_fit_ref 1.063
_refine_ls_hydrogen_treatment constr
_refine_ls_matrix_type full
_refine_ls_number_parameters 204
_refine_ls_number_reflns 1696
_refine_ls_number_restraints 0
_refine_ls_restrained_S_all 1.063
_refine_ls_R_factor_all 0.0345
_refine_ls_R_factor_gt 0.0304
_refine_ls_shift/su_max 0.001
_refine_ls_shift/su_mean 0.000
_refine_ls_structure_factor_coef Fsqd
_refine_ls_weighting_details 'calc w=1/[\s^2^(Fo^2^)+(0.0391P)^2^+0.2987P] where P=(Fo^2^+2Fc^2^)/3'
_refine_ls_weighting_scheme calc
_refine_ls_wR_factor_gt 0.0723
_refine_ls_wR_factor_ref 0.0751
_reflns_number_gt 1564
_reflns_number_total 1696
_reflns_threshold_expression >2sigma(I)
_cod_data_source_file b604123j.txt
_cod_depositor_comments
;
The following automatic conversions were performed:
'_symmetry_cell_setting' value 'Orthorhombic' changed to 'orthorhombic'
according to '/home/saulius/struct/CIF-dictionaries/cif_core.dic'
dictionary named 'cif_core.dic' version 2.4.1 from 2010-06-29.

Automatic conversion script
Id: cif_fix_enum 1527 2010-12-29 10:47:43Z saulius 
;
_cod_original_sg_symbol_H-M P2(1)2(1)2(1)
_cod_database_code 7101280

loop_
_symmetry_equiv_pos_as_xyz
'x, y, z'
'-x+1/2, -y, z+1/2'
'-x, y+1/2, -z+1/2'
'x+1/2, -y+1/2, -z'

loop_
_atom_site_label
_atom_site_type_symbol
_atom_site_fract_x
_atom_site_fract_y
_atom_site_fract_z
_atom_site_U_iso_or_equiv
_atom_site_adp_type
_atom_site_occupancy
_atom_site_symmetry_multiplicity
_atom_site_calc_flag
_atom_site_refinement_flags
C2 C 0.7697(2) 0.31417(14) 0.37063(11) 0.0191(4) Uani 1 1 d .
H2 H 0.8619 0.2653 0.3854 0.023 Uiso 1 1 calc R
C4 C 0.6626(2) 0.44624(14) 0.46177(12) 0.0200(4) Uani 1 1 d .
C5 C 0.5232(2) 0.37004(15) 0.43784(12) 0.0242(5) Uani 1 1 d .
H5A H 0.4489 0.3549 0.4871 0.029 Uiso 1 1 calc R
H5B H 0.4481 0.3958 0.3922 0.029 Uiso 1 1 calc R
C6 C 0.6031(3) 0.54798(15) 0.43514(13) 0.0265(5) Uani 1 1 d .
H6A H 0.6842 0.5972 0.4573 0.040 Uiso 1 1 calc R
H6B H 0.4861 0.5605 0.4574 0.040 Uiso 1 1 calc R
H6C H 0.6005 0.5519 0.3736 0.040 Uiso 1 1 calc R
C7 C 0.9874(2) 0.42152(14) 0.42956(11) 0.0189(4) Uani 1 1 d .
C8 C 1.0469(2) 0.50945(14) 0.47819(12) 0.0204(4) Uani 1 1 d .
C9 C 1.1456(2) 0.49285(15) 0.55062(12) 0.0232(5) Uani 1 1 d .
H9 H 1.1657 0.4277 0.5694 0.028 Uiso 1 1 calc R
C10 C 1.2140(2) 0.57088(15) 0.59500(12) 0.0266(5) Uani 1 1 d .
H10 H 1.2787 0.5595 0.6450 0.032 Uiso 1 1 calc R
C11 C 1.1883(3) 0.66587(15) 0.56657(13) 0.0294(5) Uani 1 1 d .
H11 H 1.2349 0.7197 0.5971 0.035 Uiso 1 1 calc R
C12 C 1.0947(3) 0.68196(15) 0.49366(12) 0.0301(5) Uani 1 1 d .
H12 H 1.0792 0.7471 0.4737 0.036 Uiso 1 1 calc R
C13 C 1.0231(3) 0.60446(14) 0.44930(12) 0.0238(4) Uani 1 1 d .
H13 H 0.9582 0.6163 0.3994 0.029 Uiso 1 1 calc R
C14 C 0.7540(3) 0.31660(15) 0.27400(12) 0.0236(4) Uani 1 1 d .
C15 C 0.9192(3) 0.35936(16) 0.23480(12) 0.0281(5) Uani 1 1 d .
H15A H 0.9113 0.3553 0.1733 0.042 Uiso 1 1 calc R
H15B H 1.0207 0.3221 0.2542 0.042 Uiso 1 1 calc R
H15C H 0.9315 0.4282 0.2517 0.042 Uiso 1 1 calc R
C16 C 0.7321(3) 0.20968(16) 0.24553(13) 0.0327(5) Uani 1 1 d .
H16A H 0.6268 0.1820 0.2711 0.049 Uiso 1 1 calc R
H16B H 0.8338 0.1714 0.2632 0.049 Uiso 1 1 calc R
H16C H 0.7217 0.2073 0.1841 0.049 Uiso 1 1 calc R
C17 C 0.5979(3) 0.37598(17) 0.24359(13) 0.0322(5) Uani 1 1 d .
H17A H 0.6072 0.4434 0.2645 0.048 Uiso 1 1 calc R
H17B H 0.4903 0.3462 0.2648 0.048 Uiso 1 1 calc R
H17C H 0.5959 0.3765 0.1819 0.048 Uiso 1 1 calc R
C18 C 0.6931(3) 0.44555(14) 0.55707(11) 0.0204(4) Uani 1 1 d .
H18A H 0.7795 0.4969 0.5711 0.024 Uiso 1 1 calc R
H18B H 0.5826 0.4629 0.5856 0.024 Uiso 1 1 calc R
C19 C 0.7573(3) 0.34769(13) 0.59199(11) 0.0217(4) Uani 1 1 d .
H19A H 0.6867 0.2937 0.5680 0.026 Uiso 1 1 calc R
H19B H 0.8800 0.3373 0.5749 0.026 Uiso 1 1 calc R
C20 C 0.7451(3) 0.34532(15) 0.68354(13) 0.0255(5) Uani 1 1 d .
N3 N 0.81449(18) 0.40750(11) 0.41247(9) 0.0173(3) Uani 1 1 d .
N20 N 0.7304(3) 0.34477(14) 0.75527(11) 0.0375(5) Uani 1 1 d .
O1 O 0.61223(17) 0.28407(9) 0.41037(8) 0.0227(3) Uani 1 1 d .
O7 O 1.09855(16) 0.36384(10) 0.40455(9) 0.0253(3) Uani 1 1 d .

loop_
_atom_site_aniso_label
_atom_site_aniso_U_11
_atom_site_aniso_U_22
_atom_site_aniso_U_33
_atom_site_aniso_U_23
_atom_site_aniso_U_13
_atom_site_aniso_U_12
C2 0.0153(9) 0.0185(9) 0.0236(9) 0.0006(8) 0.0021(8) -0.0030(8)
C4 0.0142(9) 0.0213(10) 0.0244(10) -0.0003(8) 0.0036(8) 0.0024(8)
C5 0.0172(9) 0.0309(11) 0.0245(10) -0.0010(9) 0.0028(8) -0.0014(9)
C6 0.0220(10) 0.0259(10) 0.0318(11) 0.0035(9) 0.0048(9) 0.0073(9)
C7 0.0178(9) 0.0183(9) 0.0206(9) 0.0032(8) 0.0006(8) 0.0005(8)
C8 0.0144(9) 0.0231(11) 0.0237(9) -0.0015(8) 0.0028(8) -0.0017(8)
C9 0.0166(10) 0.0269(10) 0.0260(10) -0.0014(8) 0.0023(8) 0.0007(8)
C10 0.0178(10) 0.0381(12) 0.0238(10) -0.0051(9) 0.0018(9) -0.0042(9)
C11 0.0281(11) 0.0305(11) 0.0296(11) -0.0106(9) 0.0055(10) -0.0101(9)
C12 0.0357(12) 0.0226(10) 0.0319(11) -0.0018(9) 0.0038(11) -0.0063(10)
C13 0.0235(10) 0.0250(11) 0.0230(10) 0.0012(8) 0.0016(9) -0.0011(9)
C14 0.0215(10) 0.0281(11) 0.0213(9) -0.0016(8) -0.0002(9) -0.0013(9)
C15 0.0280(10) 0.0337(11) 0.0226(10) 0.0005(9) 0.0028(9) -0.0031(10)
C16 0.0355(12) 0.0364(12) 0.0261(10) -0.0090(9) 0.0019(10) -0.0066(10)
C17 0.0274(11) 0.0457(13) 0.0234(10) 0.0031(10) -0.0039(9) 0.0009(11)
C18 0.0197(9) 0.0195(9) 0.0219(9) -0.0035(8) 0.0038(8) -0.0005(8)
C19 0.0219(9) 0.0217(9) 0.0214(9) 0.0006(8) 0.0032(8) -0.0005(8)
C20 0.0231(10) 0.0239(10) 0.0295(11) -0.0005(9) -0.0018(9) -0.0030(9)
N3 0.0146(7) 0.0164(8) 0.0209(8) -0.0016(6) 0.0005(7) 0.0006(6)
N20 0.0444(11) 0.0420(12) 0.0261(10) -0.0010(9) -0.0016(9) -0.0047(10)
O1 0.0202(6) 0.0229(7) 0.0250(7) -0.0024(6) 0.0037(6) -0.0045(6)
O7 0.0167(6) 0.0246(7) 0.0344(8) -0.0055(6) -0.0002(6) 0.0026(6)

loop_
_atom_type_symbol
_atom_type_description
_atom_type_scat_dispersion_real
_atom_type_scat_dispersion_imag
_atom_type_scat_source
C C 0.0033 0.0000 'International Tables Vol C Tables 4.2.6.8 and 6.1.1.4'
H H 0.0000 0.0000 'International Tables Vol C Tables 4.2.6.8 and 6.1.1.4'
N N 0.0061 0.0000 'International Tables Vol C Tables 4.2.6.8 and 6.1.1.4'
O O 0.0106 0.0000 'International Tables Vol C Tables 4.2.6.8 and 6.1.1.4'

loop_
_geom_angle_atom_site_label_1
_geom_angle_atom_site_label_2
_geom_angle_atom_site_label_3
_geom_angle
O1 C2 N3 104.26(14)
O1 C2 C14 112.47(15)
N3 C2 C14 116.65(15)
O1 C2 H2 107.7
N3 C2 H2 107.7
C14 C2 H2 107.7
N3 C4 C6 114.16(15)
N3 C4 C18 113.28(15)
C6 C4 C18 109.06(15)
N3 C4 C5 99.99(14)
C6 C4 C5 109.76(16)
C18 C4 C5 110.25(15)
O1 C5 C4 107.30(15)
O1 C5 H5A 110.3
C4 C5 H5A 110.3
O1 C5 H5B 110.3
C4 C5 H5B 110.3
H5A C5 H5B 108.5
C4 C6 H6A 109.5
C4 C6 H6B 109.5
H6A C6 H6B 109.5
C4 C6 H6C 109.5
H6A C6 H6C 109.5
H6B C6 H6C 109.5
O7 C7 N3 121.39(17)
O7 C7 C8 117.92(16)
N3 C7 C8 120.68(16)
C13 C8 C9 119.73(17)
C13 C8 C7 122.46(17)
C9 C8 C7 117.46(16)
C10 C9 C8 120.17(18)
C10 C9 H9 119.9
C8 C9 H9 119.9
C9 C10 C11 119.98(18)
C9 C10 H10 120.0
C11 C10 H10 120.0
C12 C11 C10 119.74(18)
C12 C11 H11 120.1
C10 C11 H11 120.1
C11 C12 C13 120.84(19)
C11 C12 H12 119.6
C13 C12 H12 119.6
C12 C13 C8 119.50(18)
C12 C13 H13 120.2
C8 C13 H13 120.2
C17 C14 C15 108.67(16)
C17 C14 C16 108.94(17)
C15 C14 C16 109.45(17)
C17 C14 C2 112.87(16)
C15 C14 C2 110.47(16)
C16 C14 C2 106.37(16)
C14 C15 H15A 109.5
C14 C15 H15B 109.5
H15A C15 H15B 109.5
C14 C15 H15C 109.5
H15A C15 H15C 109.5
H15B C15 H15C 109.5
C14 C16 H16A 109.5
C14 C16 H16B 109.5
H16A C16 H16B 109.5
C14 C16 H16C 109.5
H16A C16 H16C 109.5
H16B C16 H16C 109.5
C14 C17 H17A 109.5
C14 C17 H17B 109.5
H17A C17 H17B 109.5
C14 C17 H17C 109.5
H17A C17 H17C 109.5
H17B C17 H17C 109.5
C19 C18 C4 114.45(15)
C19 C18 H18A 108.6
C4 C18 H18A 108.6
C19 C18 H18B 108.6
C4 C18 H18B 108.6
H18A C18 H18B 107.6
C20 C19 C18 111.16(16)
C20 C19 H19A 109.4
C18 C19 H19A 109.4
C20 C19 H19B 109.4
C18 C19 H19B 109.4
H19A C19 H19B 108.0
N20 C20 C19 177.9(2)
C7 N3 C2 115.85(15)
C7 N3 C4 126.93(15)
C2 N3 C4 110.94(14)
C2 O1 C5 107.80(14)

loop_
_geom_bond_atom_site_label_1
_geom_bond_atom_site_label_2
_geom_bond_distance
C2 O1 1.424(2)
C2 N3 1.476(2)
C2 C14 1.540(3)
C2 H2 1.0000
C4 N3 1.500(2)
C4 C6 1.520(3)
C4 C18 1.532(3)
C4 C5 1.539(3)
C5 O1 1.425(2)
C5 H5A 0.9900
C5 H5B 0.9900
C6 H6A 0.9800
C6 H6B 0.9800
C6 H6C 0.9800
C7 O7 1.226(2)
C7 N3 1.368(2)
C7 C8 1.497(3)
C8 C13 1.386(3)
C8 C9 1.396(3)
C9 C10 1.380(3)
C9 H9 0.9500
C10 C11 1.385(3)
C10 H10 0.9500
C11 C12 1.380(3)
C11 H11 0.9500
C12 C13 1.383(3)
C12 H12 0.9500
C13 H13 0.9500
C14 C17 1.524(3)
C14 C15 1.528(3)
C14 C16 1.535(3)
C15 H15A 0.9800
C15 H15B 0.9800
C15 H15C 0.9800
C16 H16A 0.9800
C16 H16B 0.9800
C16 H16C 0.9800
C17 H17A 0.9800
C17 H17B 0.9800
C17 H17C 0.9800
C18 C19 1.527(3)
C18 H18A 0.9900
C18 H18B 0.9900
C19 C20 1.458(3)
C19 H19A 0.9900
C19 H19B 0.9900
C20 N20 1.145(3)

loop_
_cod_related_entry_id
_cod_related_entry_database
_cod_related_entry_code
1 ChemSpider 10021863
